data_4336407
loop_
_publ_author_name
'Ghulam Abbas'
'Yanhua Lan'
'Valeriu Mereacre'
'Gernot Buth'
'Moulay T. Sagrati'
'Fernande Grandjean'
'Gary J. Long'
'Christopher E. Anson'
'Annie K. Powell'

_publ_contact_author
; 
'Annie K. Powell'
;
_publ_contact_author_email annie.powell@kit.edu
_publ_contact_author_phone '+49 721 608 42135'
_publ_section_title
;
 Synthesis, Magnetism, and 57Fe M\"ossbauer Spectroscopic Study of a
 Family of [Ln3Fe7] Coordination Clusters (Ln = Gd, Tb, and Er)
;
_journal_name_full 'Inorganic Chemistry'
_journal_page_first 11767
_journal_page_last 11777
_journal_paper_doi 10.1021/ic401011d
_journal_volume 52
_journal_year 2013
_chemical_formula_moiety 'C63 H99 Fe7 Gd3 N25 O26, 4(C2 H3 N), (H2 O)'
_chemical_formula_sum 'C71 H113 Fe7 Gd3 N29 O27'
_chemical_formula_weight 2667.60
_chemical_name_systematic
; 
 ? 
;
_space_group_IT_number 2
_symmetry_cell_setting triclinic
_symmetry_space_group_name_Hall '-P 1'
_symmetry_space_group_name_H-M 'P -1'
_atom_sites_solution_hydrogens geom
_atom_sites_solution_primary direct
_atom_sites_solution_secondary difmap
_audit_creation_method SHELXL-97
_cell_angle_alpha 91.229(3)
_cell_angle_beta 93.576(3)
_cell_angle_gamma 98.440(3)
_cell_formula_units_Z 2
_cell_length_a 14.443(2)
_cell_length_b 17.383(3)
_cell_length_c 21.268(3)
_cell_measurement_reflns_used 10168
_cell_measurement_temperature 150(2)
_cell_measurement_theta_max 32.56
_cell_measurement_theta_min 2.05
_cell_volume 5269.0(14)
_computing_cell_refinement 'Apex2 (Bruker AXS Inc., 2005)'
_computing_data_collection 'Apex2 (Bruker AXS Inc., 2005)'
_computing_data_reduction 'Apex2 (Bruker AXS Inc., 2005)'
_computing_molecular_graphics 'Diamond 2.1 (Crystal Impact, 1998)'
_computing_publication_material 'SHELXTL 6.14 (BrukerAXS Inc., 2003)'
_computing_structure_refinement 'SHELXTL 6.14 (BrukerAXS Inc., 2003)'
_computing_structure_solution 'SHELXTL 6.14 (BrukerAXS Inc., 2003)'
_diffrn_ambient_temperature 150(2)
_diffrn_detector_area_resol_mean 8.333
_diffrn_measured_fraction_theta_full 0.963
_diffrn_measured_fraction_theta_max 0.957
_diffrn_measurement_device_type 'Bruker SMART Apex'
_diffrn_measurement_method 'CCD area detector'
_diffrn_radiation_monochromator silicon
_diffrn_radiation_source synchrotron
_diffrn_radiation_type synchrotron
_diffrn_radiation_wavelength 0.80000
_diffrn_reflns_av_R_equivalents 0.0546
_diffrn_reflns_av_sigmaI/netI 0.0230
_diffrn_reflns_limit_h_max 17
_diffrn_reflns_limit_h_min -17
_diffrn_reflns_limit_k_max 21
_diffrn_reflns_limit_k_min -21
_diffrn_reflns_limit_l_max 26
_diffrn_reflns_limit_l_min 0
_diffrn_reflns_number 44236
_diffrn_reflns_theta_full 29.00
_diffrn_reflns_theta_max 29.59
_diffrn_reflns_theta_min 2.42
_exptl_absorpt_coefficient_mu 3.921
_exptl_absorpt_correction_T_max 0.862
_exptl_absorpt_correction_T_min 0.468
_exptl_absorpt_correction_type multi-scan
_exptl_absorpt_process_details 'TWINABS 1.05 (Bruker AXS Inc., 2006)'
_exptl_crystal_colour yellow
_exptl_crystal_density_diffrn 1.681
_exptl_crystal_description plate
_exptl_crystal_F_000 2664
_exptl_crystal_size_max 0.18
_exptl_crystal_size_mid 0.11
_exptl_crystal_size_min 0.04
_refine_diff_density_max 3.137
_refine_diff_density_min -3.247
_refine_diff_density_rms 0.213
_refine_ls_extinction_method none
_refine_ls_goodness_of_fit_ref 1.051
_refine_ls_hydrogen_treatment constr
_refine_ls_matrix_type full
_refine_ls_number_parameters 1203
_refine_ls_number_reflns 20831
_refine_ls_number_restraints 69
_refine_ls_restrained_S_all 1.051
_refine_ls_R_factor_all 0.1063
_refine_ls_R_factor_gt 0.0910
_refine_ls_shift/su_max 0.000
_refine_ls_shift/su_mean 0.000
_refine_ls_structure_factor_coef Fsqd
_refine_ls_weighting_details 'calc w=1/[\s^2^(Fo^2^)+(0.1323P)^2^+65.2193P] where P=(Fo^2^+2Fc^2^)/3'
_refine_ls_weighting_scheme calc
_refine_ls_wR_factor_gt 0.2329
_refine_ls_wR_factor_ref 0.2492
_reflns_number_gt 17657
_reflns_number_total 20831
_reflns_threshold_expression >2sigma(I)
_cod_data_source_file ic401011d_si_001_1.cif
_cod_data_source_block fe7gd35
_cod_original_cell_volume 5269.1(13)
_cod_database_code 4336407

loop_
_symmetry_equiv_pos_as_xyz
'x, y, z'
'-x, -y, -z'

loop_
_atom_site_label
_atom_site_type_symbol
_atom_site_fract_x
_atom_site_fract_y
_atom_site_fract_z
_atom_site_U_iso_or_equiv
_atom_site_adp_type
_atom_site_occupancy
_atom_site_symmetry_multiplicity
_atom_site_calc_flag
_atom_site_refinement_flags
_atom_site_disorder_assembly
_atom_site_disorder_group
Gd1 Gd 0.27964(6) 0.51288(5) 0.29985(3) 0.04161(16) Uani 1 1 d U . .
Gd2 Gd 0.40635(6) 0.67042(5) 0.19140(4) 0.0482(2) Uani 1 1 d U . .
Gd3 Gd 0.13070(6) 0.34347(5) 0.19610(4) 0.0471(2) Uani 1 1 d U . .
Fe1 Fe 0.2627(2) 0.50445(17) 0.14227(8) 0.0464(4) Uani 1 1 d U A .
Fe2 Fe 0.18287(16) 0.66000(14) 0.23098(12) 0.0490(5) Uani 1 1 d U . .
Fe3 Fe 0.36213(16) 0.35894(14) 0.23375(12) 0.0483(5) Uani 1 1 d U . .
Fe4 Fe 0.51255(16) 0.60571(14) 0.33765(11) 0.0491(5) Uani 1 1 d . . .
Fe5 Fe 0.05598(16) 0.42283(14) 0.34138(12) 0.0491(5) Uani 1 1 d . . .
Fe6 Fe 0.63370(17) 0.72778(14) 0.24868(12) 0.0522(6) Uani 1 1 d . . .
Fe7 Fe -0.08372(17) 0.29257(15) 0.25655(13) 0.0542(6) Uani 1 1 d . . .
O1 O 0.2579(6) 0.5874(6) 0.2034(5) 0.042(2) Uani 1 1 d U . .
O2 O 0.2831(7) 0.4325(6) 0.2047(5) 0.045(2) Uani 1 1 d U . .
O3 O 0.4360(7) 0.5644(7) 0.2595(4) 0.044(3) Uani 1 1 d . . .
H3 H 0.4642 0.5233 0.2369 0.053 Uiso 1 1 calc R . .
O4 O 0.1155(7) 0.4567(5) 0.2649(6) 0.052(3) Uani 1 1 d . . .
H4 H 0.0818 0.4953 0.2422 0.062 Uiso 1 1 calc R . .
N1 N 0.2497(10) 0.4973(9) 0.0372(5) 0.056(3) Uani 1 1 d D . .
C1A C 0.1879(14) 0.4224(10) 0.0175(11) 0.055(8) Uiso 0.50 1 d PD A 1
H1A1 H 0.2160 0.3761 0.0305 0.066 Uiso 0.50 1 calc PR A 1
H1A2 H 0.1704 0.4188 -0.0283 0.066 Uiso 0.50 1 calc PR A 1
C1B C 0.1501(14) 0.5164(10) 0.0284(11) 0.071(11) Uiso 0.50 1 d PRD A 2
H1B1 H 0.1294 0.5197 -0.0166 0.085 Uiso 0.50 1 d PR A 2
H1B2 H 0.1424 0.5646 0.0518 0.085 Uiso 0.50 1 d PR A 2
C2 C 0.0978(12) 0.4368(12) 0.0604(9) 0.088(8) Uani 1 1 d D . .
H2A H 0.0713 0.4835 0.0463 0.106 Uiso 0.50 1 calc PR A 1
H2B H 0.0476 0.3913 0.0558 0.106 Uiso 0.50 1 calc PR A 1
H2C H 0.0288 0.4352 0.0579 0.106 Uiso 0.50 1 d PR A 2
H2D H 0.1129 0.3894 0.0392 0.106 Uiso 0.50 1 d PR A 2
O5 O 0.1339(8) 0.4472(7) 0.1235(5) 0.054(3) Uani 1 1 d . A .
C3A C 0.3479(15) 0.4883(16) 0.0199(15) 0.054(8) Uiso 0.50 1 d PD A 1
H3AA H 0.3525 0.4894 -0.0264 0.065 Uiso 0.50 1 calc PR A 1
H3AB H 0.3659 0.4389 0.0353 0.065 Uiso 0.50 1 calc PR A 1
C3B C 0.315(2) 0.564(2) 0.0131(19) 0.086(13) Uiso 0.50 1 d PD A 2
H3BA H 0.3238 0.5566 -0.0323 0.103 Uiso 0.50 1 calc PR A 2
H3BB H 0.2909 0.6142 0.0194 0.103 Uiso 0.50 1 calc PR A 2
C4 C 0.4151(14) 0.5643(15) 0.0555(10) 0.089(8) Uani 1 1 d D . .
H4A H 0.4826 0.5600 0.0538 0.106 Uiso 0.50 1 calc PR A 1
H4B H 0.4028 0.6137 0.0368 0.106 Uiso 0.50 1 calc PR A 1
H4C H 0.4397 0.5154 0.0426 0.106 Uiso 0.50 1 d PR A 2
H4D H 0.4624 0.6103 0.0484 0.106 Uiso 0.50 1 d PR A 2
O6 O 0.3846(8) 0.5580(8) 0.1220(6) 0.055(3) Uani 1 1 d . A .
C5A C 0.224(3) 0.5696(17) 0.0087(18) 0.069(10) Uiso 0.50 1 d PD A 1
H5A1 H 0.2710 0.6141 0.0231 0.104 Uiso 0.50 1 calc PR A 1
H5A2 H 0.1623 0.5780 0.0216 0.104 Uiso 0.50 1 calc PR A 1
H5A3 H 0.2222 0.5642 -0.0374 0.104 Uiso 0.50 1 calc PR A 1
C5B C 0.294(4) 0.431(2) 0.011(2) 0.099(16) Uiso 0.50 1 d PD A 2
H5BA H 0.2866 0.4298 -0.0347 0.149 Uiso 0.50 1 calc PR A 2
H5BB H 0.2640 0.3821 0.0274 0.149 Uiso 0.50 1 calc PR A 2
H5BC H 0.3612 0.4391 0.0248 0.149 Uiso 0.50 1 calc PR A 2
N2 N 0.1378(10) 0.7568(9) 0.2881(8) 0.062(4) Uani 1 1 d . . .
C6 C 0.1107(14) 0.7189(11) 0.3458(10) 0.066(5) Uani 1 1 d . . .
H6A H 0.0470 0.6887 0.3389 0.080 Uiso 1 1 calc R . .
H6B H 0.1094 0.7585 0.3797 0.080 Uiso 1 1 calc R . .
C7 C 0.1814(14) 0.6644(11) 0.3653(9) 0.061(5) Uani 1 1 d . . .
H7A H 0.2422 0.6956 0.3799 0.073 Uiso 1 1 calc R . .
H7B H 0.1581 0.6324 0.4006 0.073 Uiso 1 1 calc R . .
O7 O 0.1941(8) 0.6170(7) 0.3157(5) 0.052(3) Uani 1 1 d . . .
C8 C 0.2227(16) 0.8186(10) 0.2979(12) 0.077(6) Uani 1 1 d . . .
H8A H 0.2025 0.8706 0.2976 0.092 Uiso 1 1 calc R . .
H8B H 0.2548 0.8126 0.3396 0.092 Uiso 1 1 calc R . .
C9 C 0.2879(14) 0.8135(9) 0.2492(10) 0.064(5) Uani 1 1 d . . .
H9A H 0.2619 0.8312 0.2087 0.077 Uiso 1 1 calc R . .
H9B H 0.3483 0.8470 0.2610 0.077 Uiso 1 1 calc R . .
O8 O 0.3022(8) 0.7334(7) 0.2428(6) 0.055(3) Uani 1 1 d . . .
C10 C 0.0571(13) 0.7886(12) 0.2561(12) 0.080(7) Uani 1 1 d . . .
H10A H 0.0406 0.8310 0.2821 0.120 Uiso 1 1 calc R . .
H10B H 0.0031 0.7472 0.2500 0.120 Uiso 1 1 calc R . .
H10C H 0.0748 0.8083 0.2150 0.120 Uiso 1 1 calc R . .
N3 N 0.4204(11) 0.2685(9) 0.2917(9) 0.066(4) Uani 1 1 d . . .
C11 C 0.4639(12) 0.3147(11) 0.3489(9) 0.059(4) Uani 1 1 d . . .
H11A H 0.5239 0.3459 0.3390 0.071 Uiso 1 1 calc R . .
H11B H 0.4771 0.2792 0.3831 0.071 Uiso 1 1 calc R . .
C12 C 0.3958(13) 0.3692(10) 0.3708(8) 0.055(4) Uani 1 1 d . . .
H12A H 0.3402 0.3382 0.3876 0.066 Uiso 1 1 calc R . .
H12B H 0.4273 0.4056 0.4046 0.066 Uiso 1 1 calc R . .
O9 O 0.3676(8) 0.4115(6) 0.3180(5) 0.049(3) Uani 1 1 d . . .
C13 C 0.3431(13) 0.2089(11) 0.3071(10) 0.066(5) Uani 1 1 d . . .
H13A H 0.3227 0.2208 0.3494 0.079 Uiso 1 1 calc R . .
H13B H 0.3647 0.1575 0.3081 0.079 Uiso 1 1 calc R . .
C14 C 0.2603(14) 0.2065(12) 0.2577(11) 0.072(6) Uani 1 1 d . . .
H14A H 0.2755 0.1837 0.2173 0.086 Uiso 1 1 calc R . .
H14B H 0.2037 0.1745 0.2724 0.086 Uiso 1 1 calc R . .
O10 O 0.2440(8) 0.2851(6) 0.2497(6) 0.052(3) Uani 1 1 d . . .
C15 C 0.4945(17) 0.2358(14) 0.2602(12) 0.085(7) Uani 1 1 d . . .
H15A H 0.5189 0.1973 0.2871 0.128 Uiso 1 1 calc R . .
H15B H 0.5455 0.2776 0.2525 0.128 Uiso 1 1 calc R . .
H15C H 0.4685 0.2107 0.2199 0.128 Uiso 1 1 calc R . .
N4 N 0.5366(11) 0.6903(10) 0.4200(7) 0.064(4) Uani 1 1 d . . .
C16 C 0.5525(15) 0.7705(12) 0.3962(8) 0.066(5) Uani 1 1 d . . .
H16A H 0.6198 0.7857 0.3894 0.079 Uiso 1 1 calc R . .
H16B H 0.5345 0.8074 0.4277 0.079 Uiso 1 1 calc R . .
C17 C 0.4941(13) 0.7740(9) 0.3343(10) 0.060(5) Uani 1 1 d . . .
H17A H 0.4270 0.7692 0.3430 0.072 Uiso 1 1 calc R . .
H17B H 0.5120 0.8253 0.3156 0.072 Uiso 1 1 calc R . .
O11 O 0.5063(8) 0.7150(6) 0.2906(6) 0.055(3) Uani 1 1 d . . .
C18 C 0.4427(14) 0.6783(12) 0.4545(8) 0.067(5) Uani 1 1 d . . .
H18A H 0.4571 0.6848 0.5006 0.080 Uiso 1 1 calc R . .
H18B H 0.4038 0.7182 0.4412 0.080 Uiso 1 1 calc R . .
C19 C 0.3918(14) 0.6029(13) 0.4403(9) 0.068(5) Uani 1 1 d . . .
H19A H 0.3273 0.6006 0.4543 0.082 Uiso 1 1 calc R . .
H19B H 0.4225 0.5638 0.4634 0.082 Uiso 1 1 calc R . .
O12 O 0.3874(8) 0.5849(7) 0.3737(5) 0.055(3) Uani 1 1 d . . .
C20 C 0.6158(15) 0.6762(15) 0.4618(9) 0.084(7) Uani 1 1 d . . .
H20A H 0.6251 0.7147 0.4969 0.126 Uiso 1 1 calc R . .
H20B H 0.6725 0.6807 0.4383 0.126 Uiso 1 1 calc R . .
H20C H 0.6031 0.6238 0.4783 0.126 Uiso 1 1 calc R . .
N5 N 0.0544(11) 0.3482(7) 0.4257(6) 0.051(3) Uani 1 1 d . . .
C21 C 0.0324(13) 0.2682(9) 0.4033(9) 0.060(4) Uani 1 1 d . . .
H21A H -0.0364 0.2542 0.3953 0.072 Uiso 1 1 calc R . .
H21B H 0.0537 0.2336 0.4358 0.072 Uiso 1 1 calc R . .
C22 C 0.0812(14) 0.2569(12) 0.3418(9) 0.065(5) Uani 1 1 d . . .
H22A H 0.1502 0.2667 0.3502 0.078 Uiso 1 1 calc R . .
H22B H 0.0632 0.2029 0.3249 0.078 Uiso 1 1 calc R . .
O13 O 0.0519(8) 0.3115(6) 0.2966(5) 0.049(3) Uani 1 1 d . . .
C23 C 0.1488(12) 0.3629(11) 0.4591(8) 0.057(4) Uani 1 1 d . . .
H23A H 0.1863 0.3226 0.4461 0.068 Uiso 1 1 calc R . .
H23B H 0.1429 0.3601 0.5051 0.068 Uiso 1 1 calc R . .
C24 C 0.1980(13) 0.4431(10) 0.4433(8) 0.056(4) Uani 1 1 d . . .
H24A H 0.1693 0.4840 0.4647 0.068 Uiso 1 1 calc R . .
H24B H 0.2652 0.4490 0.4578 0.068 Uiso 1 1 calc R . .
O14 O 0.1886(8) 0.4508(6) 0.3766(5) 0.052(3) Uani 1 1 d . . .
C25 C -0.0194(14) 0.3655(10) 0.4683(9) 0.062(5) Uani 1 1 d . . .
H25A H -0.0185 0.3326 0.5051 0.093 Uiso 1 1 calc R . .
H25B H -0.0811 0.3549 0.4454 0.093 Uiso 1 1 calc R . .
H25C H -0.0068 0.4204 0.4821 0.093 Uiso 1 1 calc R . .
N6 N 0.7465(10) 0.6782(9) 0.2063(9) 0.064(4) Uani 1 1 d . . .
C26 C 0.7921(13) 0.6388(12) 0.2601(12) 0.074(6) Uani 1 1 d . . .
H26A H 0.8299 0.6784 0.2891 0.089 Uiso 1 1 calc R . .
H26B H 0.8342 0.6042 0.2436 0.089 Uiso 1 1 calc R . .
C27 C 0.7123(15) 0.5899(14) 0.2964(16) 0.099(9) Uani 1 1 d . . .
H27A H 0.6871 0.5413 0.2721 0.118 Uiso 1 1 calc R . .
H27B H 0.7380 0.5758 0.3381 0.118 Uiso 1 1 calc R . .
O15 O 0.6377(8) 0.6373(6) 0.3041(6) 0.056(3) Uani 1 1 d . . .
C28 C 0.7013(15) 0.6196(17) 0.1581(14) 0.104(10) Uani 1 1 d . . .
H28A H 0.7442 0.6133 0.1244 0.124 Uiso 1 1 calc R . .
H28B H 0.6839 0.5686 0.1774 0.124 Uiso 1 1 calc R . .
C29 C 0.6171(15) 0.650(2) 0.1326(16) 0.127(13) Uani 1 1 d . . .
H29A H 0.6374 0.6939 0.1055 0.152 Uiso 1 1 calc R . .
H29B H 0.5792 0.6085 0.1052 0.152 Uiso 1 1 calc R . .
O16 O 0.5616(8) 0.6738(6) 0.1745(6) 0.053(3) Uani 1 1 d . . .
C30 C 0.8179(16) 0.7349(13) 0.1778(13) 0.083(7) Uani 1 1 d . . .
H30A H 0.8660 0.7075 0.1609 0.124 Uiso 1 1 calc R . .
H30B H 0.8471 0.7735 0.2101 0.124 Uiso 1 1 calc R . .
H30C H 0.7876 0.7613 0.1437 0.124 Uiso 1 1 calc R . .
N7 N -0.2069(9) 0.3403(9) 0.2143(8) 0.059(4) Uani 1 1 d . . .
C31 C -0.2397(13) 0.3809(14) 0.2698(12) 0.085(8) Uani 1 1 d . . .
H31A H -0.2869 0.4137 0.2554 0.102 Uiso 1 1 calc R . .
H31B H -0.2691 0.3422 0.2988 0.102 Uiso 1 1 calc R . .
C32 C -0.1572(13) 0.4304(11) 0.3034(13) 0.077(7) Uani 1 1 d . . .
H32A H -0.1394 0.4774 0.2788 0.093 Uiso 1 1 calc R . .
H32B H -0.1751 0.4476 0.3450 0.093 Uiso 1 1 calc R . .
O17 O -0.0804(8) 0.3913(7) 0.3119(6) 0.062(3) Uani 1 1 d . . .
C33 C -0.1733(18) 0.3911(15) 0.1647(13) 0.096(8) Uani 1 1 d . . .
H33A H -0.1474 0.4432 0.1831 0.115 Uiso 1 1 calc R . .
H33B H -0.2263 0.3971 0.1343 0.115 Uiso 1 1 calc R . .
C34 C -0.0968(13) 0.3576(14) 0.1299(11) 0.076(6) Uani 1 1 d . . .
H34A H -0.1243 0.3122 0.1025 0.092 Uiso 1 1 calc R . .
H34B H -0.0625 0.3974 0.1039 0.092 Uiso 1 1 calc R . .
O18 O -0.0354(7) 0.3347(8) 0.1805(6) 0.063(3) Uani 1 1 d . . .
C35 C -0.2811(12) 0.2748(11) 0.1878(10) 0.062(5) Uani 1 1 d . . .
H35A H -0.3349 0.2967 0.1692 0.093 Uiso 1 1 calc R . .
H35B H -0.3015 0.2404 0.2218 0.093 Uiso 1 1 calc R . .
H35C H -0.2549 0.2451 0.1554 0.093 Uiso 1 1 calc R . .
O19 O 0.1614(10) 0.7104(8) 0.1446(6) 0.067(4) Uani 1 1 d . . .
O20 O 0.3046(10) 0.7087(9) 0.1068(7) 0.076(4) Uani 1 1 d . . .
C36 C 0.2235(14) 0.7284(13) 0.1066(10) 0.068(5) Uani 1 1 d . . .
C37 C 0.1978(15) 0.7780(12) 0.0519(9) 0.067(5) Uani 1 1 d . . .
C38 C 0.103(2) 0.7807(15) 0.0345(10) 0.090(8) Uani 1 1 d . . .
H38A H 0.0535 0.7505 0.0546 0.109 Uiso 1 1 calc R . .
C39 C 0.085(2) 0.8308(15) -0.0145(15) 0.095(9) Uani 1 1 d . . .
H39A H 0.0214 0.8311 -0.0291 0.114 Uiso 1 1 calc R . .
C40 C 0.149(3) 0.8763(19) -0.0410(14) 0.117(11) Uani 1 1 d . . .
H40A H 0.1312 0.9138 -0.0694 0.141 Uiso 1 1 calc R . .
C41 C 0.244(3) 0.8709(19) -0.0281(14) 0.118(11) Uani 1 1 d . . .
H41A H 0.2910 0.8994 -0.0514 0.142 Uiso 1 1 calc R . .
C42 C 0.269(2) 0.8211(17) 0.0211(12) 0.102(9) Uani 1 1 d . . .
H42A H 0.3327 0.8177 0.0324 0.123 Uiso 1 1 calc R . .
O21 O 0.3654(9) 0.3016(8) 0.1488(6) 0.061(3) Uani 1 1 d . . .
O22 O 0.2133(9) 0.2940(7) 0.1142(6) 0.061(3) Uani 1 1 d . . .
C43 C 0.2952(16) 0.2766(12) 0.1106(10) 0.067(5) Uani 1 1 d . . .
C44 C 0.3082(17) 0.2230(12) 0.0559(9) 0.071(6) Uani 1 1 d . . .
C45 C 0.2346(17) 0.1769(12) 0.0259(11) 0.078(6) Uani 1 1 d . . .
H45A H 0.1731 0.1823 0.0370 0.094 Uiso 1 1 calc R . .
C46 C 0.245(2) 0.1226(18) -0.0198(13) 0.104(9) Uani 1 1 d . . .
H46A H 0.1932 0.0862 -0.0360 0.125 Uiso 1 1 calc R . .
C47 C 0.334(2) 0.1221(18) -0.0420(12) 0.101(9) Uani 1 1 d . . .
H47A H 0.3408 0.0884 -0.0766 0.121 Uiso 1 1 calc R . .
C48 C 0.414(3) 0.1709(18) -0.0140(13) 0.110(10) Uani 1 1 d . . .
H48A H 0.4752 0.1698 -0.0284 0.133 Uiso 1 1 calc R . .
C49 C 0.3989(17) 0.2223(13) 0.0373(11) 0.074(6) Uani 1 1 d . . .
H49A H 0.4502 0.2554 0.0583 0.089 Uiso 1 1 calc R . .
O23 O 0.6157(9) 0.8327(6) 0.2142(7) 0.065(3) Uani 1 1 d . . .
O24 O 0.4635(9) 0.8033(8) 0.1719(7) 0.068(4) Uani 1 1 d . . .
C50 C 0.5385(13) 0.8512(11) 0.1834(10) 0.062(5) Uani 1 1 d . . .
C51 C 0.5406(16) 0.9322(11) 0.1671(9) 0.065(5) Uani 1 1 d . . .
C52 C 0.469(2) 0.9568(14) 0.1301(14) 0.101(9) Uani 1 1 d . . .
H52A H 0.4165 0.9198 0.1157 0.122 Uiso 1 1 calc R . .
C53 C 0.471(3) 1.0339(18) 0.1134(17) 0.130(12) Uani 1 1 d . . .
H53A H 0.4205 1.0506 0.0891 0.156 Uiso 1 1 calc R . .
C54 C 0.554(2) 1.0872(14) 0.1350(15) 0.107(10) Uani 1 1 d . . .
H54A H 0.5596 1.1399 0.1227 0.129 Uiso 1 1 calc R . .
C55 C 0.617(3) 1.0655(16) 0.1693(12) 0.112(10) Uani 1 1 d . . .
H55A H 0.6690 1.1032 0.1842 0.134 Uiso 1 1 calc R . .
C56 C 0.617(2) 0.9897(11) 0.1865(12) 0.088(7) Uani 1 1 d . . .
H56A H 0.6683 0.9760 0.2117 0.106 Uiso 1 1 calc R . .
O25 O -0.0722(10) 0.1850(7) 0.2231(8) 0.071(4) Uani 1 1 d . . .
O26 O 0.0682(9) 0.2048(7) 0.1839(7) 0.063(3) Uani 1 1 d . . .
C57 C -0.0060(14) 0.1619(12) 0.1953(9) 0.063(5) Uani 1 1 d . . .
C58 C -0.0181(13) 0.0757(10) 0.1780(11) 0.066(5) Uani 1 1 d . . .
C59 C 0.0491(16) 0.0518(12) 0.1421(14) 0.087(7) Uani 1 1 d . . .
H59A H 0.1006 0.0876 0.1300 0.104 Uiso 1 1 calc R . .
C60 C 0.039(2) -0.0267(13) 0.1238(16) 0.108(10) Uani 1 1 d . . .
H60A H 0.0865 -0.0444 0.1010 0.130 Uiso 1 1 calc R . .
C61 C -0.032(2) -0.0761(15) 0.1366(15) 0.116(11) Uani 1 1 d . . .
H61A H -0.0376 -0.1286 0.1217 0.139 Uiso 1 1 calc R . .
C62 C -0.103(2) -0.0517(11) 0.1733(13) 0.088(7) Uani 1 1 d . . .
H62A H -0.1555 -0.0880 0.1836 0.106 Uiso 1 1 calc R . .
C63 C -0.0951(14) 0.0261(11) 0.1937(11) 0.071(5) Uani 1 1 d . . .
H63A H -0.1415 0.0439 0.2176 0.085 Uiso 1 1 calc R . .
N11 N 0.0469(10) 0.5974(9) 0.2161(7) 0.058(4) Uani 1 1 d . . .
N12 N 0.0022(12) 0.5919(8) 0.1670(9) 0.067(5) Uani 1 1 d . . .
N13 N -0.0433(16) 0.5872(14) 0.1197(10) 0.105(8) Uani 1 1 d . . .
N21 N 0.4913(11) 0.4181(9) 0.2144(7) 0.059(4) Uani 1 1 d . . .
N22 N 0.5287(12) 0.4167(12) 0.1645(9) 0.076(5) Uani 1 1 d . . .
N23 N 0.5646(15) 0.4180(13) 0.1179(12) 0.100(7) Uani 1 1 d . . .
N31 N 0.5563(11) 0.5178(9) 0.3813(9) 0.073(5) Uani 1 1 d . . .
N32 N 0.6194(14) 0.4824(12) 0.3978(8) 0.077(5) Uani 1 1 d . . .
N33 N 0.6766(15) 0.4446(15) 0.4129(11) 0.114(9) Uani 1 1 d . . .
N41 N 0.0210(11) 0.5130(10) 0.3865(7) 0.063(4) Uani 1 1 d . . .
N42 N -0.0369(13) 0.5560(11) 0.3857(8) 0.070(5) Uani 1 1 d . . .
N43 N -0.0879(15) 0.6024(13) 0.3852(11) 0.100(7) Uani 1 1 d . . .
N51 N 0.7326(12) 0.7937(12) 0.3073(9) 0.080(5) Uani 1 1 d U . .
N52 N 0.7446(18) 0.8618(16) 0.3144(15) 0.134(11) Uani 1 1 d U . .
N53 N 0.746(3) 0.9260(14) 0.3324(19) 0.22(2) Uani 1 1 d U . .
N61 N -0.1691(15) 0.2321(11) 0.3153(11) 0.088(6) Uani 1 1 d U . .
N62 N -0.2095(18) 0.1680(15) 0.3135(11) 0.124(10) Uani 1 1 d U . .
N63 N -0.254(2) 0.1095(19) 0.311(2) 0.203(19) Uani 1 1 d U . .
O71A O 0.268(4) 1.005(3) 0.191(2) 0.152(15) Uiso 0.50 1 d P . .
O71B O 0.318(4) 1.012(3) 0.241(3) 0.157(18) Uiso 0.50 1 d P . .
N71A N 0.503(4) 1.127(3) 0.423(2) 0.120(15) Uiso 0.50 1 d PD B 1
C71A C 0.524(5) 1.072(3) 0.395(3) 0.13(2) Uiso 0.50 1 d PD B 1
C72A C 0.532(4) 1.013(3) 0.343(3) 0.115(18) Uiso 0.50 1 d PD B 1
N71B N 0.387(5) -0.096(4) 0.427(3) 0.16(2) Uiso 0.50 1 d PDU . 2
C71B C 0.347(6) -0.050(5) 0.453(4) 0.18(2) Uiso 0.50 1 d PDU . 2
C72B C 0.318(7) 0.011(5) 0.497(4) 0.18(3) Uiso 0.50 1 d PDU C 2
N72 N 0.098(4) 0.012(3) 0.335(3) 0.29(3) Uiso 1 1 d D . .
C73 C 0.025(6) 0.017(5) 0.356(6) 0.45(7) Uiso 1 1 d D . .
C74 C -0.063(4) 0.049(4) 0.374(3) 0.27(3) Uiso 1 1 d D . .
N73A N 0.920(6) 0.125(6) 0.521(6) 0.30(4) Uiso 0.50 1 d PD D 1
C75A C 0.854(4) 0.155(4) 0.502(3) 0.121(19) Uiso 0.50 1 d PD D 1
C76A C 0.782(5) 0.202(4) 0.475(4) 0.14(2) Uiso 0.50 1 d PD D 1
N73B N 0.725(4) 0.270(3) 0.444(3) 0.127(17) Uiso 0.50 1 d PD E 2
C75B C 0.719(5) 0.211(3) 0.470(3) 0.119(19) Uiso 0.50 1 d PD E 2
C76B C 0.695(11) 0.142(6) 0.512(6) 0.30(4) Uiso 0.50 1 d PD . 2
N74A N 0.222(5) 0.160(3) 0.450(3) 0.121(19) Uiso 0.38 1 d PDU F 1
C77A C 0.244(6) 0.098(4) 0.443(4) 0.12(2) Uiso 0.38 1 d PDU F 1
C78A C 0.272(5) 0.018(3) 0.433(3) 0.100(19) Uiso 0.38 1 d PDU F 1
N74B N 0.081(3) 0.186(2) 0.5857(18) 0.109(11) Uiso 0.62 1 d PDU G 2
C77B C 0.137(4) 0.173(4) 0.550(3) 0.16(2) Uiso 0.62 1 d PDU G 2
C78B C 0.204(3) 0.156(3) 0.502(2) 0.124(16) Uiso 0.62 1 d PDU G 2

loop_
_atom_site_aniso_label
_atom_site_aniso_U_11
_atom_site_aniso_U_22
_atom_site_aniso_U_33
_atom_site_aniso_U_23
_atom_site_aniso_U_13
_atom_site_aniso_U_12
Gd1 0.0330(3) 0.0500(3) 0.0427(3) 0.0016(4) 0.0000(4) 0.0103(2)
Gd2 0.0358(4) 0.0538(5) 0.0561(4) 0.0120(4) -0.0006(3) 0.0100(3)
Gd3 0.0351(4) 0.0525(5) 0.0540(4) -0.0065(4) 0.0017(3) 0.0095(3)
Fe1 0.0389(9) 0.0593(10) 0.0411(8) 0.0025(12) -0.0014(11) 0.0088(8)
Fe2 0.0365(12) 0.0523(13) 0.0595(14) 0.0041(11) -0.0031(10) 0.0133(10)
Fe3 0.0370(12) 0.0542(14) 0.0555(13) -0.0033(11) 0.0014(10) 0.0144(10)
Fe4 0.0379(12) 0.0575(13) 0.0526(12) 0.0066(11) -0.0036(10) 0.0115(10)
Fe5 0.0373(12) 0.0573(14) 0.0545(13) 0.0038(11) 0.0054(10) 0.0117(10)
Fe6 0.0393(12) 0.0513(13) 0.0656(14) 0.0086(11) -0.0052(10) 0.0080(10)
Fe7 0.0418(13) 0.0519(14) 0.0700(15) -0.0043(12) 0.0018(11) 0.0120(11)
O1 0.014(4) 0.066(5) 0.046(4) -0.005(4) -0.008(4) 0.011(3)
O2 0.042(5) 0.052(6) 0.045(5) -0.007(4) -0.012(5) 0.027(4)
O3 0.031(5) 0.074(7) 0.036(5) 0.018(5) 0.010(4) 0.025(5)
O4 0.025(5) 0.025(4) 0.104(9) 0.023(5) 0.002(5) -0.008(4)
N1 0.043(6) 0.086(8) 0.034(5) -0.005(8) -0.004(7) -0.002(6)
C2 0.035(10) 0.17(2) 0.052(10) 0.009(13) 0.013(8) -0.016(12)
O5 0.036(6) 0.067(8) 0.056(6) 0.015(6) -0.005(5) 0.000(5)
C4 0.053(13) 0.15(2) 0.061(12) -0.012(13) 0.030(10) -0.007(13)
O6 0.037(7) 0.076(8) 0.056(6) 0.005(6) -0.005(5) 0.023(6)
N2 0.043(8) 0.059(9) 0.088(11) -0.008(8) -0.013(8) 0.025(7)
C6 0.064(12) 0.053(10) 0.089(14) -0.005(10) 0.022(10) 0.024(9)
C7 0.059(11) 0.059(10) 0.067(11) -0.001(9) -0.005(9) 0.019(9)
O7 0.052(7) 0.055(6) 0.052(6) -0.009(5) -0.001(5) 0.019(5)
C8 0.088(15) 0.042(9) 0.098(16) -0.010(10) -0.010(13) 0.011(10)
C9 0.076(13) 0.026(7) 0.089(13) -0.006(8) -0.021(11) 0.014(8)
O8 0.038(6) 0.062(7) 0.066(7) 0.010(6) 0.000(5) 0.015(5)
C10 0.044(10) 0.068(12) 0.13(2) 0.009(12) -0.018(11) 0.036(9)
N3 0.047(9) 0.069(10) 0.086(11) 0.000(9) -0.001(8) 0.028(8)
C11 0.048(10) 0.067(11) 0.063(10) 0.015(9) 0.000(8) 0.013(8)
C12 0.061(11) 0.052(9) 0.054(9) 0.008(8) -0.006(8) 0.019(8)
O9 0.055(7) 0.054(6) 0.038(5) 0.006(5) 0.002(5) 0.013(5)
C13 0.056(11) 0.055(10) 0.089(13) 0.002(9) -0.001(10) 0.020(9)
C14 0.053(11) 0.075(13) 0.089(14) -0.036(11) -0.017(10) 0.027(10)
O10 0.048(6) 0.043(6) 0.068(7) 0.012(5) 0.019(5) 0.011(5)
C15 0.090(17) 0.083(15) 0.093(16) 0.001(12) 0.002(13) 0.049(13)
N4 0.051(8) 0.078(10) 0.058(8) 0.003(8) 0.002(7) -0.004(7)
C16 0.075(13) 0.075(12) 0.046(9) -0.007(8) -0.002(8) 0.012(10)
C17 0.053(10) 0.039(8) 0.090(13) 0.001(8) 0.005(9) 0.012(7)
O11 0.035(6) 0.050(6) 0.080(8) -0.007(6) -0.015(5) 0.019(5)
C18 0.069(12) 0.079(13) 0.047(9) -0.011(9) 0.002(8) -0.002(10)
C19 0.053(11) 0.095(15) 0.055(10) -0.004(10) 0.002(8) 0.006(10)
O12 0.037(6) 0.083(8) 0.047(6) 0.003(5) -0.004(5) 0.016(6)
C20 0.064(13) 0.127(19) 0.052(10) -0.003(11) -0.022(9) -0.001(12)
N5 0.070(9) 0.036(6) 0.047(7) -0.006(5) 0.009(6) 0.009(6)
C21 0.059(10) 0.041(8) 0.081(12) 0.008(8) 0.006(9) 0.014(8)
C22 0.064(11) 0.079(12) 0.052(9) 0.009(9) -0.001(8) 0.012(10)
O13 0.046(6) 0.049(6) 0.052(6) 0.005(5) 0.003(5) 0.008(5)
C23 0.045(9) 0.075(11) 0.049(8) -0.001(8) 0.000(7) 0.005(8)
C24 0.055(10) 0.050(8) 0.061(10) 0.014(7) -0.004(8) 0.002(8)
O14 0.047(6) 0.056(7) 0.052(6) 0.005(5) -0.005(5) 0.010(6)
C25 0.067(11) 0.051(9) 0.070(11) -0.006(8) 0.022(9) 0.013(8)
N6 0.034(7) 0.062(9) 0.094(12) 0.009(8) 0.001(7) 0.002(6)
C26 0.036(9) 0.069(12) 0.120(18) 0.026(12) 0.000(10) 0.019(8)
C27 0.058(13) 0.086(15) 0.17(3) 0.055(17) 0.033(15) 0.045(12)
O15 0.042(6) 0.040(5) 0.080(8) 0.018(5) -0.007(5) -0.011(5)
C28 0.051(12) 0.14(2) 0.12(2) -0.063(18) 0.021(12) 0.006(13)
C29 0.035(12) 0.19(3) 0.15(3) -0.07(2) -0.041(14) 0.032(16)
O16 0.043(6) 0.053(6) 0.062(7) 0.005(5) -0.001(5) 0.002(5)
C30 0.074(15) 0.073(14) 0.106(17) 0.017(12) 0.024(13) 0.016(11)
N7 0.033(7) 0.067(9) 0.076(10) 0.004(8) 0.014(7) 0.003(6)
C31 0.041(10) 0.108(17) 0.106(16) -0.052(14) -0.030(10) 0.033(11)
C32 0.045(10) 0.048(10) 0.14(2) -0.025(12) -0.006(12) 0.014(8)
O17 0.044(6) 0.062(7) 0.078(8) -0.044(6) -0.015(6) 0.015(5)
C33 0.078(16) 0.105(18) 0.12(2) 0.011(16) 0.009(14) 0.059(15)
C34 0.035(10) 0.111(17) 0.088(14) 0.038(13) -0.002(9) 0.023(10)
O18 0.015(5) 0.110(10) 0.064(7) -0.008(7) -0.016(5) 0.016(5)
C35 0.041(9) 0.062(11) 0.084(13) -0.013(9) 0.015(9) 0.009(8)
O19 0.060(8) 0.075(9) 0.067(8) 0.023(7) -0.008(7) 0.019(7)
O20 0.063(9) 0.103(11) 0.069(8) 0.036(8) -0.004(6) 0.031(8)
C36 0.049(11) 0.080(14) 0.079(13) 0.030(11) -0.004(10) 0.020(10)
C37 0.067(13) 0.079(13) 0.060(11) 0.006(10) -0.015(9) 0.035(11)
C38 0.11(2) 0.104(18) 0.059(12) 0.021(12) -0.017(12) 0.038(16)
C39 0.091(19) 0.074(15) 0.12(2) 0.017(15) -0.032(16) 0.012(14)
C40 0.17(3) 0.11(2) 0.087(18) 0.011(17) -0.02(2) 0.06(2)
C41 0.14(3) 0.14(3) 0.10(2) 0.052(19) 0.021(18) 0.06(2)
C42 0.087(18) 0.13(2) 0.076(15) 0.040(15) -0.015(13) -0.013(16)
O21 0.047(7) 0.070(8) 0.070(8) -0.008(7) 0.005(6) 0.017(6)
O22 0.054(8) 0.067(8) 0.064(7) -0.005(6) 0.009(6) 0.017(6)
C43 0.067(13) 0.066(12) 0.066(11) -0.009(9) 0.010(10) 0.006(10)
C44 0.094(16) 0.069(12) 0.053(10) -0.002(9) -0.001(10) 0.030(12)
C45 0.084(16) 0.069(13) 0.082(14) -0.029(11) -0.005(12) 0.022(11)
C46 0.11(2) 0.13(2) 0.072(15) -0.022(15) 0.004(14) 0.007(18)
C47 0.12(2) 0.12(2) 0.071(15) -0.011(15) 0.018(16) 0.041(19)
C48 0.15(3) 0.12(2) 0.076(16) -0.023(16) 0.023(17) 0.06(2)
C49 0.078(15) 0.075(14) 0.074(13) -0.010(11) 0.017(11) 0.023(11)
O23 0.058(8) 0.035(6) 0.105(10) 0.011(6) 0.014(7) 0.012(5)
O24 0.056(8) 0.072(8) 0.085(9) 0.026(7) 0.012(6) 0.029(7)
C50 0.053(11) 0.059(10) 0.073(11) 0.013(9) 0.019(9) 0.000(9)
C51 0.083(14) 0.062(11) 0.057(10) -0.002(8) 0.010(9) 0.030(10)
C52 0.14(2) 0.064(13) 0.113(19) 0.033(13) 0.012(17) 0.047(15)
C53 0.17(3) 0.09(2) 0.13(3) 0.014(19) -0.01(2) 0.06(2)
C54 0.16(3) 0.053(13) 0.12(2) 0.013(14) 0.01(2) 0.054(17)
C55 0.18(3) 0.080(17) 0.068(14) 0.007(13) -0.009(17) 0.016(19)
C56 0.13(2) 0.047(11) 0.082(14) 0.008(10) -0.005(14) 0.001(12)
O25 0.060(8) 0.050(7) 0.105(11) -0.004(7) 0.025(7) 0.007(6)
O26 0.047(7) 0.063(7) 0.077(8) -0.012(6) 0.002(6) 0.000(6)
C57 0.057(11) 0.071(12) 0.063(11) 0.003(9) -0.004(8) 0.023(10)
C58 0.049(10) 0.051(10) 0.095(14) -0.007(9) -0.029(10) 0.011(8)
C59 0.059(12) 0.057(12) 0.14(2) -0.026(13) -0.011(13) -0.004(10)
C60 0.099(19) 0.055(13) 0.17(3) -0.040(15) 0.019(18) 0.012(13)
C61 0.15(3) 0.065(15) 0.11(2) -0.025(15) -0.05(2) -0.004(17)
C62 0.12(2) 0.033(9) 0.107(18) -0.005(10) 0.013(15) -0.001(11)
C63 0.062(11) 0.060(11) 0.094(15) 0.018(10) 0.001(10) 0.018(9)
N11 0.037(7) 0.069(10) 0.064(9) -0.002(7) -0.019(7) 0.006(7)
N12 0.057(10) 0.050(8) 0.095(12) -0.004(8) -0.023(9) 0.023(7)
N13 0.098(17) 0.14(2) 0.071(12) -0.030(12) -0.041(11) 0.039(15)
N21 0.062(10) 0.057(9) 0.061(9) 0.004(7) 0.002(8) 0.019(7)
N22 0.045(9) 0.106(15) 0.077(12) 0.006(10) -0.003(9) 0.012(9)
N23 0.081(14) 0.099(15) 0.121(18) -0.007(13) 0.056(13) -0.004(11)
N31 0.054(9) 0.057(9) 0.115(14) 0.038(9) 0.009(9) 0.023(8)
N32 0.085(12) 0.103(13) 0.051(8) 0.014(9) 0.016(8) 0.031(11)
N33 0.068(12) 0.18(2) 0.110(15) 0.061(15) 0.010(11) 0.058(15)
N41 0.056(9) 0.090(11) 0.050(8) -0.007(8) 0.006(7) 0.035(9)
N42 0.069(11) 0.080(11) 0.058(9) -0.008(8) 0.005(8) 0.001(10)
N43 0.083(13) 0.111(15) 0.115(16) -0.027(13) -0.016(12) 0.061(13)
N51 0.057(10) 0.098(10) 0.080(11) 0.001(10) -0.007(9) -0.004(9)
N52 0.115(19) 0.101(11) 0.17(3) 0.020(15) -0.060(18) -0.023(14)
N53 0.31(5) 0.065(11) 0.25(4) 0.023(16) -0.10(3) -0.090(19)
N61 0.093(14) 0.072(10) 0.103(15) 0.012(11) 0.037(12) 0.010(9)
N62 0.129(19) 0.129(16) 0.086(14) -0.008(13) -0.022(13) -0.060(15)
N63 0.14(2) 0.15(2) 0.28(5) 0.01(3) -0.05(3) -0.08(2)

loop_
_atom_type_symbol
_atom_type_description
_atom_type_scat_dispersion_real
_atom_type_scat_dispersion_imag
_atom_type_scat_source
C C 0.0043 0.0021 http://skuld.bmsc.washington.edu/scatter/AS_periodic.html
H H 0.0000 0.0000 'International Tables Vol C Tables 4.2.6.8 and 6.1.1.4'
N N 0.0082 0.0043 http://skuld.bmsc.washington.edu/scatter/AS_periodic.html
O O 0.0142 0.0079 http://skuld.bmsc.washington.edu/scatter/AS_periodic.html
Fe Fe 0.3536 1.0498 http://skuld.bmsc.washington.edu/scatter/AS_periodic.html
Gd Gd -0.1078 4.7884 http://skuld.bmsc.washington.edu/scatter/AS_periodic.html

loop_
_geom_angle_atom_site_label_1
_geom_angle_atom_site_label_2
_geom_angle_atom_site_label_3
_geom_angle
_geom_angle_site_symmetry_3
O9 Gd1 O14 82.7(4) .
O9 Gd1 O12 85.5(4) .
O14 Gd1 O12 94.0(3) .
O9 Gd1 O7 162.4(3) .
O14 Gd1 O7 85.1(4) .
O12 Gd1 O7 82.7(4) .
O9 Gd1 O2 68.3(3) .
O14 Gd1 O2 113.6(4) .
O12 Gd1 O2 137.9(4) .
O7 Gd1 O2 128.6(3) .
O9 Gd1 O1 129.7(3) .
O14 Gd1 O1 138.8(3) .
O12 Gd1 O1 111.1(4) .
O7 Gd1 O1 67.2(4) .
O2 Gd1 O1 68.5(3) .
O9 Gd1 O4 109.2(4) .
O14 Gd1 O4 63.6(4) .
O12 Gd1 O4 150.2(4) .
O7 Gd1 O4 76.3(4) .
O2 Gd1 O4 71.7(4) .
O1 Gd1 O4 80.0(3) .
O9 Gd1 O3 76.7(4) .
O14 Gd1 O3 151.2(3) .
O12 Gd1 O3 64.7(4) .
O7 Gd1 O3 109.5(4) .
O2 Gd1 O3 77.2(4) .
O1 Gd1 O3 69.7(3) .
O4 Gd1 O3 142.7(3) .
O16 Gd2 O8 143.5(4) .
O16 Gd2 O24 74.4(4) .
O8 Gd2 O24 78.7(4) .
O16 Gd2 O6 84.3(4) .
O8 Gd2 O6 132.2(4) .
O24 Gd2 O6 130.2(5) .
O16 Gd2 O20 117.9(5) .
O8 Gd2 O20 76.4(5) .
O24 Gd2 O20 73.6(5) .
O6 Gd2 O20 78.0(5) .
O16 Gd2 O1 145.5(4) .
O8 Gd2 O1 67.5(4) .
O24 Gd2 O1 139.2(4) .
O6 Gd2 O1 67.7(4) .
O20 Gd2 O1 76.7(4) .
O16 Gd2 O3 82.5(4) .
O8 Gd2 O3 104.9(4) .
O24 Gd2 O3 141.8(4) .
O6 Gd2 O3 75.7(4) .
O20 Gd2 O3 144.7(5) .
O1 Gd2 O3 71.7(3) .
O16 Gd2 O11 69.7(4) .
O8 Gd2 O11 80.5(4) .
O24 Gd2 O11 77.0(4) .
O6 Gd2 O11 136.1(3) .
O20 Gd2 O11 145.4(5) .
O1 Gd2 O11 117.2(4) .
O3 Gd2 O11 66.5(4) .
O10 Gd3 O18 141.0(4) .
O10 Gd3 O22 76.4(4) .
O18 Gd3 O22 118.1(4) .
O10 Gd3 O5 134.4(4) .
O18 Gd3 O5 84.6(4) .
O22 Gd3 O5 79.5(4) .
O10 Gd3 O26 77.1(4) .
O18 Gd3 O26 73.3(5) .
O22 Gd3 O26 74.3(4) .
O5 Gd3 O26 131.5(4) .
O10 Gd3 O4 103.7(4) .
O18 Gd3 O4 83.5(4) .
O22 Gd3 O4 146.4(4) .
O5 Gd3 O4 77.2(4) .
O26 Gd3 O4 139.1(4) .
O10 Gd3 O2 69.8(3) .
O18 Gd3 O2 145.5(4) .
O22 Gd3 O2 77.7(4) .
O5 Gd3 O2 67.6(3) .
O26 Gd3 O2 140.6(4) .
O4 Gd3 O2 71.1(3) .
O10 Gd3 O13 79.8(4) .
O18 Gd3 O13 68.7(4) .
O22 Gd3 O13 144.8(4) .
O5 Gd3 O13 135.0(4) .
O26 Gd3 O13 75.5(4) .
O4 Gd3 O13 64.7(3) .
O2 Gd3 O13 117.3(3) .
O2 Fe1 O1 93.1(4) .
O2 Fe1 O6 107.7(5) .
O1 Fe1 O6 87.9(5) .
O2 Fe1 O5 89.3(5) .
O1 Fe1 O5 109.0(5) .
O6 Fe1 O5 155.7(4) .
O2 Fe1 N1 133.6(5) .
O1 Fe1 N1 133.3(5) .
O6 Fe1 N1 78.6(5) .
O5 Fe1 N1 77.1(5) .
O1 Fe2 O7 87.9(5) .
O1 Fe2 O8 85.5(5) .
O7 Fe2 O8 94.4(5) .
O1 Fe2 O19 97.1(5) .
O7 Fe2 O19 174.8(5) .
O8 Fe2 O19 87.2(5) .
O1 Fe2 N11 102.1(5) .
O7 Fe2 N11 90.1(5) .
O8 Fe2 N11 171.3(5) .
O19 Fe2 N11 87.7(6) .
O1 Fe2 N2 159.7(5) .
O7 Fe2 N2 80.6(6) .
O8 Fe2 N2 78.8(5) .
O19 Fe2 N2 95.0(6) .
N11 Fe2 N2 94.6(6) .
O2 Fe3 O9 86.9(4) .
O2 Fe3 O10 88.1(5) .
O9 Fe3 O10 93.2(5) .
O2 Fe3 O21 97.0(5) .
O9 Fe3 O21 175.8(5) .
O10 Fe3 O21 88.5(5) .
O2 Fe3 N21 99.8(5) .
O9 Fe3 N21 92.1(6) .
O10 Fe3 N21 170.8(5) .
O21 Fe3 N21 85.7(6) .
O2 Fe3 N3 161.3(6) .
O9 Fe3 N3 81.3(5) .
O10 Fe3 N3 78.3(5) .
O21 Fe3 N3 95.3(6) .
N21 Fe3 N3 95.1(6) .
N31 Fe4 O15 91.7(6) .
N31 Fe4 O12 92.1(6) .
O15 Fe4 O12 174.5(5) .
N31 Fe4 O3 108.4(7) .
O15 Fe4 O3 101.3(5) .
O12 Fe4 O3 81.4(4) .
N31 Fe4 O11 163.8(6) .
O15 Fe4 O11 73.3(4) .
O12 Fe4 O11 102.5(5) .
O3 Fe4 O11 81.1(4) .
N31 Fe4 N4 96.8(7) .
O15 Fe4 N4 95.3(5) .
O12 Fe4 N4 80.2(5) .
O3 Fe4 N4 149.2(5) .
O11 Fe4 N4 79.1(5) .
O4 Fe5 N41 109.6(6) .
O4 Fe5 O14 80.4(4) .
N41 Fe5 O14 90.3(6) .
O4 Fe5 O17 103.7(5) .
N41 Fe5 O17 88.9(6) .
O14 Fe5 O17 175.8(5) .
O4 Fe5 O13 81.7(4) .
N41 Fe5 O13 163.0(6) .
O14 Fe5 O13 104.4(4) .
O17 Fe5 O13 75.9(4) .
O4 Fe5 N5 148.2(5) .
N41 Fe5 N5 94.8(6) .
O14 Fe5 N5 79.4(5) .
O17 Fe5 N5 96.6(6) .
O13 Fe5 N5 79.8(4) .
O16 Fe6 O15 99.1(5) .
O16 Fe6 O23 90.9(5) .
O15 Fe6 O23 163.8(6) .
O16 Fe6 N51 164.4(7) .
O15 Fe6 N51 90.4(7) .
O23 Fe6 N51 82.8(7) .
O16 Fe6 O11 85.6(5) .
O15 Fe6 O11 75.5(5) .
O23 Fe6 O11 92.8(5) .
N51 Fe6 O11 108.8(7) .
O16 Fe6 N6 80.9(6) .
O15 Fe6 N6 81.5(6) .
O23 Fe6 N6 112.9(6) .
N51 Fe6 N6 88.5(7) .
O11 Fe6 N6 151.0(5) .
O18 Fe7 N61 160.7(8) .
O18 Fe7 O25 89.0(6) .
N61 Fe7 O25 82.6(7) .
O18 Fe7 O17 101.7(6) .
N61 Fe7 O17 90.1(7) .
O25 Fe7 O17 164.9(6) .
O18 Fe7 O13 87.9(4) .
N61 Fe7 O13 109.9(8) .
O25 Fe7 O13 93.4(5) .
O17 Fe7 O13 76.6(5) .
O18 Fe7 N7 78.8(5) .
N61 Fe7 N7 88.7(8) .
O25 Fe7 N7 113.8(6) .
O17 Fe7 N7 79.0(5) .
O13 Fe7 N7 149.2(5) .
Fe2 O1 Fe1 143.7(5) .
Fe2 O1 Gd2 101.6(5) .
Fe1 O1 Gd2 101.7(4) .
Fe2 O1 Gd1 101.7(4) .
Fe1 O1 Gd1 97.9(4) .
Gd2 O1 Gd1 106.6(3) .
Fe1 O2 Fe3 145.0(7) .
Fe1 O2 Gd1 100.5(4) .
Fe3 O2 Gd1 101.6(4) .
Fe1 O2 Gd3 101.5(4) .
Fe3 O2 Gd3 98.2(4) .
Gd1 O2 Gd3 105.6(4) .
Fe4 O3 Gd2 110.5(5) .
Fe4 O3 Gd1 103.1(4) .
Gd2 O3 Gd1 105.3(3) .
Fe4 O3 H3 112.5 .
Gd2 O3 H3 112.5 .
Gd1 O3 H3 112.5 .
Fe5 O4 Gd3 110.5(4) .
Fe5 O4 Gd1 105.6(5) .
Gd3 O4 Gd1 104.7(4) .
Fe5 O4 H4 111.9 .
Gd3 O4 H4 111.9 .
Gd1 O4 H4 111.9 .
C5A N1 C1A 116.7(18) .
C5B N1 C1B 132(2) .
C5A N1 C3A 108(2) .
C1A N1 C3A 106.7(13) .
C5B N1 C3B 99(3) .
C1B N1 C3B 107.8(17) .
C5A N1 Fe1 112.9(18) .
C5B N1 Fe1 112(2) .
C1A N1 Fe1 107.7(12) .
C1B N1 Fe1 97.5(11) .
C3A N1 Fe1 103.4(14) .
C3B N1 Fe1 108.2(17) .
N1 C1A C2 96.5(12) .
N1 C1A H1A1 112.5 .
C2 C1A H1A1 112.5 .
N1 C1A H1A2 112.5 .
C2 C1A H1A2 112.5 .
H1A1 C1A H1A2 110.0 .
H1A2 C1A H2D 101.1 .
N1 C1B C2 96.6(12) .
N1 C1B H1B1 112.3 .
C2 C1B H1B1 112.3 .
N1 C1B H1B2 112.2 .
C2 C1B H1B2 112.8 .
H1B1 C1B H1B2 110.1 .
O5 C2 C1B 101.7(15) .
O5 C2 C1A 106.5(15) .
O5 C2 H2A 110.4 .
C1A C2 H2A 110.4 .
O5 C2 H2B 110.4 .
C1A C2 H2B 110.4 .
H2A C2 H2B 108.6 .
O5 C2 H2C 110.2 .
C1B C2 H2C 111.1 .
O5 C2 H2D 113.7 .
C1B C2 H2D 111.0 .
H2C C2 H2D 108.9 .
C2 O5 Fe1 119.1(10) .
C2 O5 Gd3 123.5(11) .
Fe1 O5 Gd3 101.6(4) .
N1 C3A C4 104.0(16) .
N1 C3A H3AA 111.0 .
C4 C3A H3AA 111.0 .
N1 C3A H3AB 111.0 .
C4 C3A H3AB 111.0 .
H3AA C3A H3AB 109.0 .
H3AA C3A H4C 102.4 .
C4 C3B N1 104.4(17) .
C4 C3B H3BA 110.9 .
N1 C3B H3BA 110.9 .
C4 C3B H3BB 110.9 .
N1 C3B H3BB 110.9 .
H3BA C3B H3BB 108.9 .
C3B C4 O6 103.1(19) .
O6 C4 C3A 101.5(17) .
O6 C4 H4A 111.5 .
C3A C4 H4A 111.5 .
O6 C4 H4B 111.5 .
C3A C4 H4B 111.5 .
H4A C4 H4B 109.3 .
C3B C4 H4C 106.3 .
O6 C4 H4C 109.9 .
C3B C4 H4D 112.7 .
O6 C4 H4D 114.9 .
H4C C4 H4D 109.6 .
C4 O6 Fe1 123.0(10) .
C4 O6 Gd2 120.3(12) .
Fe1 O6 Gd2 102.7(5) .
N1 C5A H5A1 109.5 .
H1B2 C5A H5A1 108.3 .
N1 C5A H5A2 109.5 .
H5A1 C5A H5A2 109.5 .
N1 C5A H5A3 109.5 .
H5A1 C5A H5A3 109.5 .
H5A2 C5A H5A3 109.5 .
N1 C5B H5BA 109.5 .
N1 C5B H5BB 109.5 .
H5BA C5B H5BB 109.5 .
N1 C5B H5BC 109.5 .
H5BA C5B H5BC 109.5 .
H5BB C5B H5BC 109.5 .
C6 N2 C10 111.0(17) .
C6 N2 C8 113.3(17) .
C10 N2 C8 111.2(15) .
C6 N2 Fe2 102.8(10) .
C10 N2 Fe2 112.2(13) .
C8 N2 Fe2 106.1(12) .
N2 C6 C7 109.4(15) .
N2 C6 H6A 109.8 .
C7 C6 H6A 109.8 .
N2 C6 H6B 109.8 .
C7 C6 H6B 109.8 .
H6A C6 H6B 108.3 .
O7 C7 C6 110.4(15) .
O7 C7 H7A 109.6 .
C6 C7 H7A 109.6 .
O7 C7 H7B 109.6 .
C6 C7 H7B 109.6 .
H7A C7 H7B 108.1 .
C7 O7 Fe2 116.7(10) .
C7 O7 Gd1 135.8(10) .
Fe2 O7 Gd1 103.0(5) .
C9 C8 N2 111.5(17) .
C9 C8 H8A 109.3 .
N2 C8 H8A 109.3 .
C9 C8 H8B 109.3 .
N2 C8 H8B 109.3 .
H8A C8 H8B 108.0 .
O8 C9 C8 107.9(16) .
O8 C9 H9A 110.1 .
C8 C9 H9A 110.1 .
O8 C9 H9B 110.1 .
C8 C9 H9B 110.1 .
H9A C9 H9B 108.4 .
C9 O8 Fe2 113.0(10) .
C9 O8 Gd2 134.2(12) .
Fe2 O8 Gd2 103.2(5) .
N2 C10 H10A 109.5 .
N2 C10 H10B 109.5 .
H10A C10 H10B 109.5 .
N2 C10 H10C 109.5 .
H10A C10 H10C 109.5 .
H10B C10 H10C 109.5 .
C13 N3 C15 112.8(16) .
C13 N3 C11 111.8(16) .
C15 N3 C11 108.6(15) .
C13 N3 Fe3 109.0(11) .
C15 N3 Fe3 111.9(14) .
C11 N3 Fe3 102.3(10) .
N3 C11 C12 109.2(14) .
N3 C11 H11A 109.8 .
C12 C11 H11A 109.8 .
N3 C11 H11B 109.8 .
C12 C11 H11B 109.8 .
H11A C11 H11B 108.3 .
O9 C12 C11 108.4(14) .
O9 C12 H12A 110.0 .
C11 C12 H12A 110.0 .
O9 C12 H12B 110.0 .
C11 C12 H12B 110.0 .
H12A C12 H12B 108.4 .
C12 O9 Fe3 116.9(10) .
C12 O9 Gd1 136.8(10) .
Fe3 O9 Gd1 103.1(4) .
N3 C13 C14 110.1(17) .
N3 C13 H13A 109.6 .
C14 C13 H13A 109.6 .
N3 C13 H13B 109.6 .
C14 C13 H13B 109.6 .
H13A C13 H13B 108.2 .
O10 C14 C13 107.0(14) .
O10 C14 H14A 110.3 .
C13 C14 H14A 110.3 .
O10 C14 H14B 110.3 .
C13 C14 H14B 110.3 .
H14A C14 H14B 108.6 .
C14 O10 Fe3 113.1(11) .
C14 O10 Gd3 134.9(10) .
Fe3 O10 Gd3 101.3(4) .
N3 C15 H15A 109.5 .
N3 C15 H15B 109.5 .
H15A C15 H15B 109.5 .
N3 C15 H15C 109.5 .
H15A C15 H15C 109.5 .
H15B C15 H15C 109.5 .
C20 N4 C16 110.6(16) .
C20 N4 C18 111.3(16) .
C16 N4 C18 109.2(16) .
C20 N4 Fe4 111.5(14) .
C16 N4 Fe4 108.8(11) .
C18 N4 Fe4 105.3(10) .
N4 C16 C17 109.6(15) .
N4 C16 H16A 109.7 .
C17 C16 H16A 109.7 .
N4 C16 H16B 109.7 .
C17 C16 H16B 109.7 .
H16A C16 H16B 108.2 .
O11 C17 C16 112.5(14) .
O11 C17 H17A 109.1 .
C16 C17 H17A 109.1 .
O11 C17 H17B 109.1 .
C16 C17 H17B 109.1 .
H17A C17 H17B 107.8 .
C17 O11 Fe6 116.3(10) .
C17 O11 Fe4 110.6(11) .
Fe6 O11 Fe4 100.0(4) .
C17 O11 Gd2 128.0(10) .
Fe6 O11 Gd2 95.8(5) .
Fe4 O11 Gd2 101.8(4) .
C19 C18 N4 110.8(17) .
C19 C18 H18A 109.5 .
N4 C18 H18A 109.5 .
C19 C18 H18B 109.5 .
N4 C18 H18B 109.5 .
H18A C18 H18B 108.1 .
C18 C19 O12 111.0(17) .
C18 C19 H19A 109.4 .
O12 C19 H19A 109.4 .
C18 C19 H19B 109.4 .
O12 C19 H19B 109.4 .
H19A C19 H19B 108.0 .
C19 O12 Fe4 112.7(10) .
C19 O12 Gd1 136.3(11) .
Fe4 O12 Gd1 109.4(5) .
N4 C20 H20A 109.5 .
N4 C20 H20B 109.5 .
H20A C20 H20B 109.5 .
N4 C20 H20C 109.5 .
H20A C20 H20C 109.5 .
H20B C20 H20C 109.5 .
C21 N5 C23 110.8(14) .
C21 N5 C25 108.8(14) .
C23 N5 C25 111.0(14) .
C21 N5 Fe5 107.4(10) .
C23 N5 Fe5 108.1(10) .
C25 N5 Fe5 110.7(11) .
N5 C21 C22 110.0(15) .
N5 C21 H21A 109.7 .
C22 C21 H21A 109.7 .
N5 C21 H21B 109.7 .
C22 C21 H21B 109.7 .
H21A C21 H21B 108.2 .
O13 C22 C21 107.9(15) .
O13 C22 H22A 110.1 .
C21 C22 H22A 110.1 .
O13 C22 H22B 110.1 .
C21 C22 H22B 110.1 .
H22A C22 H22B 108.4 .
C22 O13 Fe7 119.1(11) .
C22 O13 Fe5 110.0(10) .
Fe7 O13 Fe5 101.0(5) .
C22 O13 Gd3 124.0(10) .
Fe7 O13 Gd3 96.4(4) .
Fe5 O13 Gd3 103.0(4) .
N5 C23 C24 109.6(14) .
N5 C23 H23A 109.7 .
C24 C23 H23A 109.7 .
N5 C23 H23B 109.7 .
C24 C23 H23B 109.7 .
H23A C23 H23B 108.2 .
O14 C24 C23 108.2(13) .
O14 C24 H24A 110.0 .
C23 C24 H24A 110.0 .
O14 C24 H24B 110.0 .
C23 C24 H24B 110.0 .
H24A C24 H24B 108.4 .
C24 O14 Fe5 112.7(10) .
C24 O14 Gd1 136.2(10) .
Fe5 O14 Gd1 109.4(5) .
N5 C25 H25A 109.5 .
N5 C25 H25B 109.5 .
H25A C25 H25B 109.5 .
N5 C25 H25C 109.5 .
H25A C25 H25C 109.5 .
H25B C25 H25C 109.5 .
C28 N6 C30 110(2) .
C28 N6 C26 110.2(18) .
C30 N6 C26 109.8(15) .
C28 N6 Fe6 106.7(11) .
C30 N6 Fe6 115.5(13) .
C26 N6 Fe6 104.1(13) .
N6 C26 C27 108.4(15) .
N6 C26 H26A 110.0 .
C27 C26 H26A 110.0 .
N6 C26 H26B 110.0 .
C27 C26 H26B 110.0 .
H26A C26 H26B 108.4 .
O15 C27 C26 108.3(15) .
O15 C27 H27A 110.0 .
C26 C27 H27A 110.0 .
O15 C27 H27B 110.0 .
C26 C27 H27B 110.0 .
H27A C27 H27B 108.4 .
C27 O15 Fe4 128.1(11) .
C27 O15 Fe6 117.7(12) .
Fe4 O15 Fe6 110.0(6) .
C29 C28 N6 106(2) .
C29 C28 H28A 110.6 .
N6 C28 H28A 110.6 .
C29 C28 H28B 110.6 .
N6 C28 H28B 110.6 .
H28A C28 H28B 108.8 .
O16 C29 C28 117(3) .
O16 C29 H29A 108.1 .
C28 C29 H29A 108.1 .
O16 C29 H29B 108.1 .
C28 C29 H29B 108.1 .
H29A C29 H29B 107.3 .
C29 O16 Fe6 112.3(12) .
C29 O16 Gd2 140.8(12) .
Fe6 O16 Gd2 106.9(6) .
N6 C30 H30A 109.5 .
N6 C30 H30B 109.5 .
H30A C30 H30B 109.5 .
N6 C30 H30C 109.5 .
H30A C30 H30C 109.5 .
H30B C30 H30C 109.5 .
C33 N7 C31 114.9(18) .
C33 N7 C35 110.7(18) .
C31 N7 C35 111.3(14) .
C33 N7 Fe7 106.9(12) .
C31 N7 Fe7 102.3(11) .
C35 N7 Fe7 110.3(11) .
C32 C31 N7 108.8(17) .
C32 C31 H31A 109.9 .
N7 C31 H31A 109.9 .
C32 C31 H31B 109.9 .
N7 C31 H31B 109.9 .
H31A C31 H31B 108.3 .
O17 C32 C31 112.3(15) .
O17 C32 H32A 109.1 .
C31 C32 H32A 109.1 .
O17 C32 H32B 109.1 .
C31 C32 H32B 109.1 .
H32A C32 H32B 107.9 .
C32 O17 Fe5 134.6(10) .
C32 O17 Fe7 116.0(11) .
Fe5 O17 Fe7 105.2(5) .
N7 C33 C34 110.8(17) .
N7 C33 H33A 109.5 .
C34 C33 H33A 109.5 .
N7 C33 H33B 109.5 .
C34 C33 H33B 109.5 .
H33A C33 H33B 108.1 .
O18 C34 C33 103.7(18) .
O18 C34 H34A 111.0 .
C33 C34 H34A 111.0 .
O18 C34 H34B 111.0 .
C33 C34 H34B 111.0 .
H34A C34 H34B 109.0 .
C34 O18 Fe7 121.5(11) .
C34 O18 Gd3 133.2(12) .
Fe7 O18 Gd3 105.2(5) .
N7 C35 H35A 109.5 .
N7 C35 H35B 109.5 .
H35A C35 H35B 109.5 .
N7 C35 H35C 109.5 .
H35A C35 H35C 109.5 .
H35B C35 H35C 109.5 .
C36 O19 Fe2 125.0(12) .
C36 O20 Gd2 131.4(13) .
O19 C36 O20 128.3(17) .
O19 C36 C37 116.4(17) .
O20 C36 C37 115.3(19) .
C42 C37 C38 121(2) .
C42 C37 C36 119.2(19) .
C38 C37 C36 120(2) .
C39 C38 C37 116(3) .
C39 C38 H38A 122.0 .
C37 C38 H38A 122.0 .
C40 C39 C38 124(3) .
C40 C39 H39A 117.8 .
C38 C39 H39A 117.8 .
C39 C40 C41 121(3) .
C39 C40 H40A 119.7 .
C41 C40 H40A 119.7 .
C40 C41 C42 118(3) .
C40 C41 H41A 120.9 .
C42 C41 H41A 120.9 .
C37 C42 C41 119(3) .
C37 C42 H42A 120.6 .
C41 C42 H42A 120.6 .
C43 O21 Fe3 126.6(13) .
C43 O22 Gd3 134.6(13) .
O22 C43 O21 124.9(18) .
O22 C43 C44 115.9(19) .
O21 C43 C44 119(2) .
C45 C44 C49 121(2) .
C45 C44 C43 121(2) .
C49 C44 C43 118(2) .
C44 C45 C46 122(3) .
C44 C45 H45A 118.8 .
C46 C45 H45A 118.8 .
C45 C46 C47 119(3) .
C45 C46 H46A 120.7 .
C47 C46 H46A 120.7 .
C46 C47 C48 122(3) .
C46 C47 H47A 119.2 .
C48 C47 H47A 119.2 .
C47 C48 C49 117(3) .
C47 C48 H48A 121.7 .
C49 C48 H48A 121.7 .
C44 C49 C48 120(2) .
C44 C49 H49A 120.2 .
C48 C49 H49A 120.2 .
C50 O23 Fe6 127.0(11) .
C50 O24 Gd2 138.0(12) .
O24 C50 O23 123.6(16) .
O24 C50 C51 119.6(18) .
O23 C50 C51 116.6(16) .
C52 C51 C56 116(2) .
C52 C51 C50 122(2) .
C56 C51 C50 121.9(19) .
C53 C52 C51 122(3) .
C53 C52 H52A 118.8 .
C51 C52 H52A 118.8 .
C52 C53 C54 116(3) .
C52 C53 H53A 121.8 .
C54 C53 H53A 121.8 .
C55 C54 C53 121(3) .
C55 C54 H54A 119.3 .
C53 C54 H54A 119.3 .
C54 C55 C56 123(3) .
C54 C55 H55A 118.4 .
C56 C55 H55A 118.4 .
C55 C56 C51 120(3) .
C55 C56 H56A 119.8 .
C51 C56 H56A 119.8 .
C57 O25 Fe7 129.4(13) .
C57 O26 Gd3 136.6(13) .
O26 C57 O25 124.1(18) .
O26 C57 C58 119.6(18) .
O25 C57 C58 116.2(18) .
C63 C58 C59 122.2(18) .
C63 C58 C57 121(2) .
C59 C58 C57 116.2(19) .
C58 C59 C60 118(2) .
C58 C59 H59A 121.1 .
C60 C59 H59A 121.1 .
C61 C60 C59 123(3) .
C61 C60 H60A 118.5 .
C59 C60 H60A 118.5 .
C60 C61 C62 120(2) .
C60 C61 H61A 120.1 .
C62 C61 H61A 120.1 .
C63 C62 C61 119(2) .
C63 C62 H62A 120.3 .
C61 C62 H62A 120.3 .
C58 C63 C62 118(2) .
C58 C63 H63A 121.1 .
C62 C63 H63A 121.1 .
N12 N11 Fe2 124.3(15) .
N13 N12 N11 178(2) .
N22 N21 Fe3 126.6(14) .
N23 N22 N21 178(3) .
N32 N31 Fe4 149.9(15) .
N33 N32 N31 176(3) .
N42 N41 Fe5 142.1(14) .
N43 N42 N41 175(2) .
N52 N51 Fe6 127.4(18) .
N51 N52 N53 166(4) .
N62 N61 Fe7 133(2) .
N63 N62 N61 175(4) .
N71A C71A C72A 161(6) .
N71B C71B C72B 166(8) .
N72 C73 C74 162(8) .
N73A C75A C76A 173(9) .
N73B C75B C76B 167(8) .
C75B C76B C71B 167(10) 2_656
N74A C77A C78A 180(10) .
N74B C77B C78B 178(8) .

loop_
_geom_bond_atom_site_label_1
_geom_bond_atom_site_label_2
_geom_bond_distance
Gd1 O9 2.343(11)
Gd1 O14 2.342(11)
Gd1 O12 2.345(11)
Gd1 O7 2.365(11)
Gd1 O2 2.441(10)
Gd1 O1 2.478(10)
Gd1 O4 2.489(9)
Gd1 O3 2.514(10)
Gd2 O16 2.285(12)
Gd2 O8 2.302(12)
Gd2 O24 2.390(13)
Gd2 O6 2.394(13)
Gd2 O20 2.418(12)
Gd2 O1 2.433(10)
Gd2 O3 2.438(9)
Gd2 O11 2.521(11)
Gd3 O10 2.306(11)
Gd3 O18 2.383(10)
Gd3 O22 2.387(13)
Gd3 O5 2.397(11)
Gd3 O26 2.448(12)
Gd3 O4 2.472(12)
Gd3 O2 2.492(11)
Gd3 O13 2.519(11)
Fe1 O2 1.883(10)
Fe1 O1 1.931(11)
Fe1 O6 1.944(12)
Fe1 O5 1.989(11)
Fe1 N1 2.231(10)
Fe2 O1 1.888(10)
Fe2 O7 1.973(12)
Fe2 O8 1.988(12)
Fe2 O19 2.078(12)
Fe2 N11 2.103(14)
Fe2 N2 2.250(16)
Fe3 O2 1.923(10)
Fe3 O9 1.985(11)
Fe3 O10 2.031(11)
Fe3 O21 2.051(13)
Fe3 N21 2.064(17)
Fe3 N3 2.245(16)
Fe4 N31 1.966(14)
Fe4 O15 1.991(12)
Fe4 O12 1.995(12)
Fe4 O3 1.998(10)
Fe4 O11 2.178(12)
Fe4 N4 2.239(16)
Fe5 O4 1.949(12)
Fe5 N41 1.964(16)
Fe5 O14 1.999(11)
Fe5 O17 2.022(11)
Fe5 O13 2.130(11)
Fe5 N5 2.236(13)
Fe6 O16 1.975(12)
Fe6 O15 1.991(11)
Fe6 O23 2.027(12)
Fe6 N51 2.036(18)
Fe6 O11 2.079(13)
Fe6 N6 2.185(16)
Fe7 O18 1.919(14)
Fe7 N61 2.014(19)
Fe7 O25 2.019(13)
Fe7 O17 2.053(10)
Fe7 O13 2.065(11)
Fe7 N7 2.219(15)
O3 H3 1.0000
O4 H4 1.0000
N1 C5A 1.492(18)
N1 C5B 1.504(18)
N1 C1A 1.502(16)
N1 C1B 1.525(16)
N1 C3A 1.516(17)
N1 C3B 1.512(18)
C1A C2 1.680(19)
C1A H1A1 0.9900
C1A H1A2 0.9900
C1A H2D 1.2671
C1B C2 1.66(2)
C1B H1B1 0.9898
C1B H1B2 0.9899
C2 O5 1.41(2)
C2 H2A 0.9900
C2 H2B 0.9900
C2 H2C 0.9900
C2 H2D 0.9900
C3A C4 1.66(2)
C3A H3AA 0.9900
C3A H3AB 0.9900
C3B C4 1.65(2)
C3B H3BA 0.9900
C3B H3BB 0.9900
C4 O6 1.51(2)
C4 H4A 0.9900
C4 H4B 0.9900
C4 H4C 1.0075
C4 H4D 0.9940
C5A H5A1 0.9800
C5A H5A2 0.9800
C5A H5A3 0.9800
C5B H5BA 0.9800
C5B H5BB 0.9800
C5B H5BC 0.9800
N2 C6 1.45(3)
N2 C10 1.49(2)
N2 C8 1.51(3)
C6 C7 1.54(2)
C6 H6A 0.9900
C6 H6B 0.9900
C7 O7 1.36(2)
C7 H7A 0.9900
C7 H7B 0.9900
C8 C9 1.45(3)
C8 H8A 0.9900
C8 H8B 0.9900
C9 O8 1.442(18)
C9 H9A 0.9900
C9 H9B 0.9900
C10 H10A 0.9800
C10 H10B 0.9800
C10 H10C 0.9800
N3 C13 1.46(3)
N3 C15 1.47(3)
N3 C11 1.50(2)
C11 C12 1.55(3)
C11 H11A 0.9900
C11 H11B 0.9900
C12 O9 1.427(18)
C12 H12A 0.9900
C12 H12B 0.9900
C13 C14 1.54(3)
C13 H13A 0.9900
C13 H13B 0.9900
C14 O10 1.43(2)
C14 H14A 0.9900
C14 H14B 0.9900
C15 H15A 0.9800
C15 H15B 0.9800
C15 H15C 0.9800
N4 C20 1.46(2)
N4 C16 1.48(2)
N4 C18 1.57(2)
C16 C17 1.53(3)
C16 H16A 0.9900
C16 H16B 0.9900
C17 O11 1.41(2)
C17 H17A 0.9900
C17 H17B 0.9900
C18 C19 1.42(3)
C18 H18A 0.9900
C18 H18B 0.9900
C19 O12 1.44(2)
C19 H19A 0.9900
C19 H19B 0.9900
C20 H20A 0.9800
C20 H20B 0.9800
C20 H20C 0.9800
N5 C21 1.44(2)
N5 C23 1.48(2)
N5 C25 1.50(2)
C21 C22 1.55(3)
C21 H21A 0.9900
C21 H21B 0.9900
C22 O13 1.45(2)
C22 H22A 0.9900
C22 H22B 0.9900
C23 C24 1.52(2)
C23 H23A 0.9900
C23 H23B 0.9900
C24 O14 1.43(2)
C24 H24A 0.9900
C24 H24B 0.9900
C25 H25A 0.9800
C25 H25B 0.9800
C25 H25C 0.9800
N6 C28 1.48(3)
N6 C30 1.49(3)
N6 C26 1.51(2)
C26 C27 1.58(3)
C26 H26A 0.9900
C26 H26B 0.9900
C27 O15 1.46(2)
C27 H27A 0.9900
C27 H27B 0.9900
C28 C29 1.47(3)
C28 H28A 0.9900
C28 H28B 0.9900
C29 O16 1.34(3)
C29 H29A 0.9900
C29 H29B 0.9900
C30 H30A 0.9800
C30 H30B 0.9800
C30 H30C 0.9800
N7 C33 1.45(3)
N7 C31 1.50(3)
N7 C35 1.52(2)
C31 C32 1.50(3)
C31 H31A 0.9900
C31 H31B 0.9900
C32 O17 1.39(2)
C32 H32A 0.9900
C32 H32B 0.9900
C33 C34 1.54(3)
C33 H33A 0.9900
C33 H33B 0.9900
C34 O18 1.45(2)
C34 H34A 0.9900
C34 H34B 0.9900
C35 H35A 0.9800
C35 H35B 0.9800
C35 H35C 0.9800
O19 C36 1.25(2)
O20 C36 1.27(2)
C36 C37 1.52(2)
C37 C42 1.39(3)
C37 C38 1.41(3)
C38 C39 1.41(3)
C38 H38A 0.9500
C39 C40 1.29(4)
C39 H39A 0.9500
C40 C41 1.40(4)
C40 H40A 0.9500
C41 C42 1.43(3)
C41 H41A 0.9500
C42 H42A 0.9500
O21 C43 1.28(2)
O22 C43 1.27(2)
C43 C44 1.51(3)
C44 C45 1.35(3)
C44 C49 1.39(3)
C45 C46 1.37(3)
C45 H45A 0.9500
C46 C47 1.39(4)
C46 H46A 0.9500
C47 C48 1.42(4)
C47 H47A 0.9500
C48 C49 1.45(3)
C48 H48A 0.9500
C49 H49A 0.9500
O23 C50 1.34(2)
O24 C50 1.27(2)
C50 C51 1.45(3)
C51 C52 1.38(3)
C51 C56 1.41(3)
C52 C53 1.39(3)
C52 H52A 0.9500
C53 C54 1.44(5)
C53 H53A 0.9500
C54 C55 1.25(4)
C54 H54A 0.9500
C55 C56 1.38(3)
C55 H55A 0.9500
C56 H56A 0.9500
O25 C57 1.26(2)
O26 C57 1.25(2)
C57 C58 1.52(3)
C58 C63 1.37(3)
C58 C59 1.38(3)
C59 C60 1.40(3)
C59 H59A 0.9500
C60 C61 1.28(4)
C60 H60A 0.9500
C61 C62 1.44(4)
C61 H61A 0.9500
C62 C63 1.40(3)
C62 H62A 0.9500
C63 H63A 0.9500
N11 N12 1.19(2)
N12 N13 1.16(2)
N21 N22 1.22(2)
N22 N23 1.15(3)
N31 N32 1.21(2)
N32 N33 1.16(2)
N41 N42 1.20(2)
N42 N43 1.17(2)
N51 N52 1.18(3)
N52 N53 1.17(4)
N61 N62 1.18(3)
N62 N63 1.12(3)
N71A C71A 1.203(18)
C71A C72A 1.518(18)
N71B C71B 1.194(18)
C71B C72B 1.517(18)
N72 C73 1.198(19)
C73 C74 1.518(19)
N73A C75A 1.200(17)
C75A C76A 1.499(17)
N73B C75B 1.181(18)
C75B C76B 1.518(18)
N74A C77A 1.188(17)
C77A C78A 1.512(17)
N74B C77B 1.186(17)
C77B C78B 1.502(17)

loop_
_geom_hbond_atom_site_label_D
_geom_hbond_atom_site_label_H
_geom_hbond_atom_site_label_A
_geom_hbond_distance_DH
_geom_hbond_distance_HA
_geom_hbond_distance_DA
_geom_hbond_angle_DHA
O3 H3 N21 1.00 1.98 2.934(19) 158.5
O4 H4 N11 1.00 2.00 2.956(17) 160.0
